data_2225649
loop_
_publ_author_name
'Ahmad, Tanveer'
'Zia-ur-Rehman, Muhammad'
'Siddiqui, Hamid Latif'
'Fasih Ullah, Muhammad'
'Parvez, Masood'

_publ_section_title
;
 <i>N</i>'-(3-Methoxybenzylidene)-4-nitrobenzohydrazide monohydrate
;
_journal_coeditor_code LH5018
_journal_issue 4
_journal_name_full 'Acta Crystallographica Section E'
_journal_page_first o977
_journal_page_last o978
_journal_paper_doi 10.1107/S1600536810010986
_journal_volume 66
_journal_year 2010
_chemical_formula_iupac 'C15 H13 N3 O4, H2 O'
_chemical_formula_moiety 'C15 H13 N3 O4, H2 O'
_chemical_formula_sum 'C15 H15 N3 O5'
_chemical_formula_weight 317.30
_chemical_melting_point 506
_chemical_name_systematic
;
<i>N</i>'-(3-Methoxybenzylidene)-4-nitrobenzohydrazide monohydrate
;
_space_group_IT_number 2
_symmetry_cell_setting triclinic
_symmetry_space_group_name_Hall '-P 1'
_symmetry_space_group_name_H-M 'P -1'
_atom_sites_solution_hydrogens difmap
_atom_sites_solution_primary direct
_atom_sites_solution_secondary difmap
_cell_angle_alpha 91.883(2)
_cell_angle_beta 91.5697(12)
_cell_angle_gamma 112.753(2)
_cell_formula_units_Z 4
_cell_length_a 6.7162(3)
_cell_length_b 7.4929(3)
_cell_length_c 32.1141(15)
_cell_measurement_reflns_used 5661
_cell_measurement_temperature 173(2)
_cell_measurement_theta_max 27.5
_cell_measurement_theta_min 1.0
_cell_volume 1488.12(12)
_computing_cell_refinement 'DENZO (Otwinowski & Minor, 1997)'
_computing_data_collection 'COLLECT (Hooft, 1998)'
_computing_data_reduction 'SCALEPACK (Otwinowski & Minor, 1997)'
_computing_molecular_graphics 'ORTEP-3 for Windows (Farrugia, 1997)'
_computing_publication_material 'SHELXL97 (Sheldrick, 2008)'
_computing_structure_refinement 'SHELXL97 (Sheldrick, 2008)'
_computing_structure_solution 'SHELXS97 (Sheldrick, 2008)'
_diffrn_ambient_temperature 173(2)
_diffrn_measured_fraction_theta_full 0.971
_diffrn_measured_fraction_theta_max 0.953
_diffrn_measurement_device_type 'Nonius KappaCCD'
_diffrn_measurement_method '\w and \f'
_diffrn_radiation_monochromator graphite
_diffrn_radiation_source 'fine-focus sealed tube'
_diffrn_radiation_type MoK\a
_diffrn_radiation_wavelength 0.71073
_diffrn_reflns_av_R_equivalents 0.0345
_diffrn_reflns_av_sigmaI/netI 0.0463
_diffrn_reflns_limit_h_max 8
_diffrn_reflns_limit_h_min -8
_diffrn_reflns_limit_k_max 9
_diffrn_reflns_limit_k_min -9
_diffrn_reflns_limit_l_max 41
_diffrn_reflns_limit_l_min -41
_diffrn_reflns_number 10724
_diffrn_reflns_theta_full 25.00
_diffrn_reflns_theta_max 27.53
_diffrn_reflns_theta_min 2.99
_diffrn_standards_number 0
_exptl_absorpt_coefficient_mu 0.108
_exptl_absorpt_correction_T_max 0.9968
_exptl_absorpt_correction_T_min 0.9892
_exptl_absorpt_correction_type multi-scan
_exptl_absorpt_process_details '(SORTAV; Blessing, 1997)'
_exptl_crystal_colour yellow
_exptl_crystal_density_diffrn 1.416
_exptl_crystal_density_method 'not measured'
_exptl_crystal_description needle
_exptl_crystal_F_000 664
_exptl_crystal_size_max 0.10
_exptl_crystal_size_mid 0.04
_exptl_crystal_size_min 0.03
_refine_diff_density_max 0.303
_refine_diff_density_min -0.243
_refine_ls_extinction_method none
_refine_ls_goodness_of_fit_ref 1.171
_refine_ls_hydrogen_treatment mixed
_refine_ls_matrix_type full
_refine_ls_number_parameters 429
_refine_ls_number_reflns 6546
_refine_ls_number_restraints 0
_refine_ls_restrained_S_all 1.171
_refine_ls_R_factor_all 0.0960
_refine_ls_R_factor_gt 0.0710
_refine_ls_shift/su_max 0.000
_refine_ls_shift/su_mean 0.000
_refine_ls_structure_factor_coef Fsqd
_refine_ls_weighting_details 'calc w=1/[\s^2^(Fo^2^)+(0.0216P)^2^+1.6183P] where P=(Fo^2^+2Fc^2^)/3'
_refine_ls_weighting_scheme calc
_refine_ls_wR_factor_gt 0.1334
_refine_ls_wR_factor_ref 0.1486
_reflns_number_gt 5035
_reflns_number_total 6546
_reflns_threshold_expression I>2\s(I)
_cod_data_source_file lh5018.cif
_cod_data_source_block I
_cod_original_cell_volume 1488.12(11)
_cod_database_code 2225649
_cod_database_fobs_code 2225649

loop_
_symmetry_equiv_pos_as_xyz
'x, y, z'
'-x, -y, -z'

loop_
_atom_site_type_symbol
_atom_site_label
_atom_site_fract_x
_atom_site_fract_y
_atom_site_fract_z
_atom_site_U_iso_or_equiv
_atom_site_adp_type
_atom_site_calc_flag
_atom_site_refinement_flags
_atom_site_occupancy
_atom_site_disorder_assembly
_atom_site_disorder_group
O O1 0.5409(5) 0.3361(4) 0.52359(7) 0.0652(7) Uani d . 1 . .
O O2 0.2135(5) 0.3034(4) 0.53490(8) 0.0782(9) Uani d . 1 . .
O O3 0.8790(3) 0.8188(3) 0.71569(6) 0.0423(5) Uani d . 1 . .
O O4 0.8847(3) 1.1025(3) 0.92010(6) 0.0383(5) Uani d . 1 . .
O O5 0.2433(3) 0.6052(3) 0.96336(6) 0.0461(5) Uani d . 1 . .
O O6 0.5729(3) 0.7096(3) 0.98840(6) 0.0432(5) Uani d . 1 . .
O O7 0.8929(3) 0.4098(3) 0.80674(6) 0.0390(5) Uani d . 1 . .
O O8 0.1740(4) -0.1127(4) 0.57904(6) 0.0613(7) Uani d . 1 . .
O O9 0.0742(3) 0.5580(3) 0.72390(7) 0.0437(5) Uani d . 1 . .
H H9A -0.016(5) 0.464(5) 0.7397(10) 0.052 Uiso d . 1 . .
H H9B 0.017(5) 0.651(5) 0.7228(10) 0.052 Uiso d . 1 . .
O O10 0.0793(3) 0.1569(3) 0.77316(7) 0.0468(6) Uani d . 1 . .
H H10A 0.002(6) 0.218(5) 0.7828(11) 0.056 Uiso d . 1 . .
H H10B 0.005(6) 0.052(5) 0.7631(11) 0.056 Uiso d . 1 . .
N N1 0.4053(5) 0.3579(4) 0.54538(8) 0.0522(7) Uani d . 1 . .
N N2 0.5317(4) 0.7257(3) 0.73434(6) 0.0327(5) Uani d . 1 . .
H H2N 0.3936 0.6645 0.7272 0.039 Uiso calc R 1 . .
N N3 0.5961(4) 0.8154(3) 0.77402(6) 0.0327(5) Uani d . 1 . .
N N4 0.4328(4) 0.6279(3) 0.96079(7) 0.0334(5) Uani d . 1 . .
N N5 0.5518(3) 0.2963(3) 0.77803(6) 0.0293(5) Uani d . 1 . .
H H5N 0.4142 0.2727 0.7811 0.035 Uiso calc R 1 . .
N N6 0.6228(3) 0.2498(3) 0.74060(6) 0.0305(5) Uani d . 1 . .
C C1 0.6020(4) 0.6333(4) 0.66505(8) 0.0317(6) Uani d . 1 . .
C C2 0.3846(5) 0.5612(4) 0.65178(8) 0.0379(6) Uani d . 1 . .
H H2 0.2801 0.5730 0.6698 0.045 Uiso calc R 1 . .
C C3 0.3205(5) 0.4724(4) 0.61237(9) 0.0424(7) Uani d . 1 . .
H H3 0.1729 0.4241 0.6030 0.051 Uiso calc R 1 . .
C C4 0.4752(5) 0.4557(4) 0.58715(8) 0.0379(6) Uani d . 1 . .
C C5 0.6907(5) 0.5251(4) 0.59902(9) 0.0420(7) Uani d . 1 . .
H H5 0.7938 0.5119 0.5808 0.050 Uiso calc R 1 . .
C C6 0.7534(5) 0.6152(4) 0.63848(8) 0.0401(7) Uani d . 1 . .
H H6 0.9017 0.6650 0.6474 0.048 Uiso calc R 1 . .
C C7 0.6827(4) 0.7339(4) 0.70724(8) 0.0329(6) Uani d . 1 . .
C C8 0.4388(4) 0.8124(4) 0.79569(8) 0.0343(6) Uani d . 1 . .
H H8 0.2963 0.7536 0.7836 0.041 Uiso calc R 1 . .
C C9 0.4687(4) 0.8960(4) 0.83847(8) 0.0297(5) Uani d . 1 . .
C C10 0.6675(4) 0.9670(4) 0.86004(8) 0.0291(5) Uani d . 1 . .
H H10 0.7925 0.9669 0.8469 0.035 Uiso calc R 1 . .
C C11 0.6828(4) 1.0387(3) 0.90111(8) 0.0272(5) Uani d . 1 . .
C C12 0.5013(4) 1.0433(3) 0.92029(8) 0.0298(5) Uani d . 1 . .
H H12 0.5129 1.0940 0.9482 0.036 Uiso calc R 1 . .
C C13 0.3032(4) 0.9734(4) 0.89832(8) 0.0333(6) Uani d . 1 . .
H H13 0.1787 0.9760 0.9112 0.040 Uiso calc R 1 . .
C C14 0.2862(4) 0.8998(4) 0.85770(8) 0.0350(6) Uani d . 1 . .
H H14 0.1501 0.8517 0.8428 0.042 Uiso calc R 1 . .
C C15 0.9058(5) 1.1692(4) 0.96298(8) 0.0408(7) Uani d . 1 . .
H H15A 1.0560 1.2070 0.9732 0.049 Uiso calc R 1 . .
H H15B 0.8110 1.0650 0.9796 0.049 Uiso calc R 1 . .
H H15C 0.8649 1.2811 0.9655 0.049 Uiso calc R 1 . .
C C16 0.6180(4) 0.4345(3) 0.84904(7) 0.0259(5) Uani d . 1 . .
C C17 0.7721(4) 0.5258(4) 0.88126(8) 0.0299(5) Uani d . 1 . .
H H17 0.9191 0.5459 0.8777 0.036 Uiso calc R 1 . .
C C18 0.7132(4) 0.5871(4) 0.91830(8) 0.0312(6) Uani d . 1 . .
H H18 0.8175 0.6487 0.9403 0.037 Uiso calc R 1 . .
C C19 0.4983(4) 0.5564(3) 0.92247(7) 0.0272(5) Uani d . 1 . .
C C20 0.3404(4) 0.4629(4) 0.89158(8) 0.0302(5) Uani d . 1 . .
H H20 0.1932 0.4408 0.8956 0.036 Uiso calc R 1 . .
C C21 0.4029(4) 0.4028(4) 0.85474(8) 0.0309(5) Uani d . 1 . .
H H21 0.2973 0.3390 0.8331 0.037 Uiso calc R 1 . .
C C22 0.6997(4) 0.3791(3) 0.80989(8) 0.0289(5) Uani d . 1 . .
C C23 0.4724(4) 0.1688(4) 0.71271(8) 0.0323(6) Uani d . 1 . .
H H23 0.3278 0.1467 0.7192 0.039 Uiso calc R 1 . .
C C24 0.5146(4) 0.1086(4) 0.67096(8) 0.0310(5) Uani d . 1 . .
C C25 0.3371(4) 0.0256(4) 0.64343(8) 0.0366(6) Uani d . 1 . .
H H25 0.1975 0.0102 0.6521 0.044 Uiso calc R 1 . .
C C26 0.3616(5) -0.0352(4) 0.60320(8) 0.0398(7) Uani d . 1 . .
C C27 0.5630(5) -0.0151(4) 0.59032(8) 0.0374(6) Uani d . 1 . .
H H27 0.5803 -0.0569 0.5629 0.045 Uiso calc R 1 . .
C C28 0.7408(5) 0.0676(4) 0.61821(9) 0.0388(6) Uani d . 1 . .
H H28 0.8799 0.0810 0.6096 0.047 Uiso calc R 1 . .
C C29 0.7193(4) 0.1306(4) 0.65817(8) 0.0361(6) Uani d . 1 . .
H H29 0.8423 0.1881 0.6767 0.043 Uiso calc R 1 . .
C C30 0.1873(6) -0.1784(6) 0.53710(9) 0.0624(10) Uani d . 1 . .
H H30A 0.0433 -0.2282 0.5232 0.075 Uiso calc R 1 . .
H H30B 0.2426 -0.2817 0.5376 0.075 Uiso calc R 1 . .
H H30C 0.2851 -0.0702 0.5219 0.075 Uiso calc R 1 . .

loop_
_atom_site_aniso_label
_atom_site_aniso_U_11
_atom_site_aniso_U_22
_atom_site_aniso_U_33
_atom_site_aniso_U_12
_atom_site_aniso_U_13
_atom_site_aniso_U_23
O1 0.101(2) 0.0737(16) 0.0305(12) 0.0446(15) 0.0065(12) -0.0088(11)
O2 0.0780(19) 0.097(2) 0.0421(14) 0.0186(16) -0.0182(13) -0.0240(14)
O3 0.0343(10) 0.0517(12) 0.0369(11) 0.0137(9) -0.0009(8) -0.0129(9)
O4 0.0299(10) 0.0522(12) 0.0313(10) 0.0153(9) -0.0018(8) -0.0114(8)
O5 0.0418(12) 0.0508(12) 0.0417(12) 0.0136(10) 0.0152(9) -0.0073(9)
O6 0.0554(13) 0.0420(11) 0.0260(10) 0.0132(10) -0.0029(9) -0.0087(8)
O7 0.0277(10) 0.0500(12) 0.0368(11) 0.0131(9) 0.0046(8) -0.0116(9)
O8 0.0517(13) 0.106(2) 0.0288(11) 0.0356(13) -0.0095(9) -0.0207(12)
O9 0.0313(11) 0.0545(13) 0.0409(12) 0.0114(10) 0.0061(9) 0.0046(10)
O10 0.0312(11) 0.0570(14) 0.0513(13) 0.0186(10) -0.0053(9) -0.0228(11)
N1 0.080(2) 0.0484(15) 0.0269(13) 0.0243(15) -0.0034(14) -0.0049(11)
N2 0.0337(12) 0.0380(12) 0.0236(11) 0.0117(10) -0.0011(9) -0.0041(9)
N3 0.0393(12) 0.0369(12) 0.0222(11) 0.0156(10) 0.0006(9) -0.0025(9)
N4 0.0437(13) 0.0256(11) 0.0280(11) 0.0102(10) 0.0080(10) 0.0002(9)
N5 0.0288(11) 0.0379(12) 0.0230(10) 0.0150(9) 0.0043(8) -0.0028(9)
N6 0.0374(12) 0.0336(11) 0.0226(10) 0.0162(10) 0.0052(9) -0.0008(9)
C1 0.0368(14) 0.0290(13) 0.0279(13) 0.0114(11) -0.0001(11) -0.0014(10)
C2 0.0387(15) 0.0423(15) 0.0287(14) 0.0116(12) 0.0041(11) -0.0036(11)
C3 0.0409(16) 0.0458(16) 0.0327(15) 0.0091(13) -0.0029(12) -0.0033(12)
C4 0.0546(18) 0.0320(14) 0.0252(13) 0.0150(13) 0.0005(12) -0.0008(11)
C5 0.0532(18) 0.0494(17) 0.0306(15) 0.0281(15) 0.0067(13) -0.0038(12)
C6 0.0425(16) 0.0495(17) 0.0310(14) 0.0211(14) 0.0007(12) -0.0029(12)
C7 0.0354(14) 0.0332(14) 0.0304(13) 0.0140(11) -0.0003(11) -0.0018(11)
C8 0.0347(14) 0.0392(15) 0.0276(13) 0.0132(12) -0.0019(11) -0.0017(11)
C9 0.0355(14) 0.0272(12) 0.0263(12) 0.0119(10) 0.0039(10) 0.0028(10)
C10 0.0310(13) 0.0314(13) 0.0261(13) 0.0132(10) 0.0055(10) 0.0006(10)
C11 0.0282(12) 0.0256(12) 0.0276(12) 0.0103(10) 0.0017(10) 0.0016(10)
C12 0.0362(14) 0.0286(12) 0.0260(12) 0.0140(11) 0.0055(10) -0.0008(10)
C13 0.0301(13) 0.0369(14) 0.0353(14) 0.0148(11) 0.0100(11) 0.0041(11)
C14 0.0330(14) 0.0400(15) 0.0329(14) 0.0152(12) 0.0006(11) 0.0021(11)
C15 0.0406(16) 0.0427(16) 0.0296(14) 0.0068(13) -0.0042(12) -0.0069(12)
C16 0.0281(12) 0.0242(12) 0.0255(12) 0.0102(10) 0.0019(10) 0.0009(9)
C17 0.0251(12) 0.0325(13) 0.0311(13) 0.0102(10) 0.0005(10) -0.0014(10)
C18 0.0299(13) 0.0330(13) 0.0276(13) 0.0096(11) -0.0049(10) -0.0044(10)
C19 0.0349(13) 0.0249(12) 0.0216(11) 0.0112(10) 0.0050(10) 0.0009(9)
C20 0.0266(12) 0.0352(13) 0.0287(13) 0.0121(11) 0.0022(10) -0.0007(10)
C21 0.0270(12) 0.0380(14) 0.0250(12) 0.0103(11) -0.0007(10) -0.0045(10)
C22 0.0312(13) 0.0280(12) 0.0275(13) 0.0116(10) 0.0025(10) -0.0009(10)
C23 0.0362(14) 0.0358(14) 0.0265(13) 0.0158(11) 0.0044(11) -0.0011(11)
C24 0.0405(14) 0.0313(13) 0.0229(12) 0.0154(11) 0.0038(10) 0.0014(10)
C25 0.0357(14) 0.0471(16) 0.0288(14) 0.0183(12) 0.0037(11) -0.0018(12)
C26 0.0460(16) 0.0493(17) 0.0261(14) 0.0214(14) -0.0036(12) -0.0041(12)
C27 0.0512(17) 0.0396(15) 0.0241(13) 0.0204(13) 0.0061(12) 0.0000(11)
C28 0.0413(16) 0.0403(15) 0.0345(15) 0.0151(13) 0.0104(12) -0.0006(12)
C29 0.0371(15) 0.0376(14) 0.0323(14) 0.0131(12) 0.0051(11) -0.0010(11)
C30 0.065(2) 0.092(3) 0.0277(16) 0.030(2) -0.0091(15) -0.0170(17)

loop_
_atom_type_symbol
_atom_type_description
_atom_type_scat_dispersion_real
_atom_type_scat_dispersion_imag
_atom_type_scat_source
C C 0.0033 0.0016 'International Tables Vol C Tables 4.2.6.8 and 6.1.1.4'
H H 0.0000 0.0000 'International Tables Vol C Tables 4.2.6.8 and 6.1.1.4'
N N 0.0061 0.0033 'International Tables Vol C Tables 4.2.6.8 and 6.1.1.4'
O O 0.0106 0.0060 'International Tables Vol C Tables 4.2.6.8 and 6.1.1.4'

loop_
_geom_angle_atom_site_label_1
_geom_angle_atom_site_label_2
_geom_angle_atom_site_label_3
_geom_angle_site_symmetry_1
_geom_angle_site_symmetry_3
_geom_angle
_geom_angle_publ_flag
C11 O4 C15 . . 117.2(2) ?
C26 O8 C30 . . 117.7(2) ?
H9A O9 H9B . . 106(3) ?
H10A O10 H10B . . 112(3) ?
O1 N1 O2 . . 124.0(3) ?
O1 N1 C4 . . 118.4(3) ?
O2 N1 C4 . . 117.5(3) ?
C7 N2 N3 . . 119.2(2) ?
C7 N2 H2N . . 120.4 ?
N3 N2 H2N . . 120.4 ?
C8 N3 N2 . . 113.4(2) ?
O5 N4 O6 . . 123.5(2) ?
O5 N4 C19 . . 118.4(2) ?
O6 N4 C19 . . 118.1(2) ?
C22 N5 N6 . . 118.4(2) ?
C22 N5 H5N . . 120.8 ?
N6 N5 H5N . . 120.8 ?
C23 N6 N5 . . 114.2(2) ?
C6 C1 C2 . . 119.4(2) ?
C6 C1 C7 . . 117.7(2) ?
C2 C1 C7 . . 122.9(2) ?
C3 C2 C1 . . 120.3(3) ?
C3 C2 H2 . . 119.9 ?
C1 C2 H2 . . 119.9 ?
C4 C3 C2 . . 118.5(3) ?
C4 C3 H3 . . 120.7 ?
C2 C3 H3 . . 120.7 ?
C5 C4 C3 . . 123.0(3) ?
C5 C4 N1 . . 118.7(3) ?
C3 C4 N1 . . 118.3(3) ?
C4 C5 C6 . . 118.0(3) ?
C4 C5 H5 . . 121.0 ?
C6 C5 H5 . . 121.0 ?
C1 C6 C5 . . 120.8(3) ?
C1 C6 H6 . . 119.6 ?
C5 C6 H6 . . 119.6 ?
O3 C7 N2 . . 122.9(2) ?
O3 C7 C1 . . 120.7(2) ?
N2 C7 C1 . . 116.4(2) ?
N3 C8 C9 . . 122.7(2) ?
N3 C8 H8 . . 118.6 ?
C9 C8 H8 . . 118.6 ?
C10 C9 C14 . . 120.0(2) ?
C10 C9 C8 . . 122.6(2) ?
C14 C9 C8 . . 117.4(2) ?
C9 C10 C11 . . 119.6(2) ?
C9 C10 H10 . . 120.2 ?
C11 C10 H10 . . 120.2 ?
O4 C11 C12 . . 124.0(2) ?
O4 C11 C10 . . 115.4(2) ?
C12 C11 C10 . . 120.6(2) ?
C13 C12 C11 . . 119.4(2) ?
C13 C12 H12 . . 120.3 ?
C11 C12 H12 . . 120.3 ?
C14 C13 C12 . . 120.3(2) ?
C14 C13 H13 . . 119.8 ?
C12 C13 H13 . . 119.8 ?
C13 C14 C9 . . 120.1(2) ?
C13 C14 H14 . . 119.9 ?
C9 C14 H14 . . 119.9 ?
O4 C15 H15A . . 109.5 ?
O4 C15 H15B . . 109.5 ?
H15A C15 H15B . . 109.5 ?
O4 C15 H15C . . 109.5 ?
H15A C15 H15C . . 109.5 ?
H15B C15 H15C . . 109.5 ?
C21 C16 C17 . . 119.3(2) ?
C21 C16 C22 . . 124.1(2) ?
C17 C16 C22 . . 116.5(2) ?
C18 C17 C16 . . 120.8(2) ?
C18 C17 H17 . . 119.6 ?
C16 C17 H17 . . 119.6 ?
C19 C18 C17 . . 118.1(2) ?
C19 C18 H18 . . 120.9 ?
C17 C18 H18 . . 120.9 ?
C18 C19 C20 . . 122.7(2) ?
C18 C19 N4 . . 119.2(2) ?
C20 C19 N4 . . 118.1(2) ?
C21 C20 C19 . . 118.3(2) ?
C21 C20 H20 . . 120.9 ?
C19 C20 H20 . . 120.9 ?
C20 C21 C16 . . 120.8(2) ?
C20 C21 H21 . . 119.6 ?
C16 C21 H21 . . 119.6 ?
O7 C22 N5 . . 122.0(2) ?
O7 C22 C16 . . 121.2(2) ?
N5 C22 C16 . . 116.7(2) ?
N6 C23 C24 . . 122.5(2) ?
N6 C23 H23 . . 118.8 ?
C24 C23 H23 . . 118.8 ?
C25 C24 C29 . . 119.6(2) ?
C25 C24 C23 . . 116.5(2) ?
C29 C24 C23 . . 123.9(2) ?
C24 C25 C26 . . 120.6(3) ?
C24 C25 H25 . . 119.7 ?
C26 C25 H25 . . 119.7 ?
O8 C26 C27 . . 125.0(2) ?
O8 C26 C25 . . 114.7(3) ?
C27 C26 C25 . . 120.3(3) ?
C26 C27 C28 . . 118.9(2) ?
C26 C27 H27 . . 120.5 ?
C28 C27 H27 . . 120.5 ?
C29 C28 C27 . . 121.5(3) ?
C29 C28 H28 . . 119.3 ?
C27 C28 H28 . . 119.3 ?
C28 C29 C24 . . 119.2(3) ?
C28 C29 H29 . . 120.4 ?
C24 C29 H29 . . 120.4 ?
O8 C30 H30A . . 109.5 ?
O8 C30 H30B . . 109.5 ?
H30A C30 H30B . . 109.5 ?
O8 C30 H30C . . 109.5 ?
H30A C30 H30C . . 109.5 ?
H30B C30 H30C . . 109.5 ?

loop_
_geom_bond_atom_site_label_1
_geom_bond_atom_site_label_2
_geom_bond_site_symmetry_2
_geom_bond_distance
_geom_bond_publ_flag
O1 N1 . 1.220(4) ?
O2 N1 . 1.225(4) ?
O3 C7 . 1.240(3) ?
O4 C11 . 1.368(3) ?
O4 C15 . 1.433(3) ?
O5 N4 . 1.223(3) ?
O6 N4 . 1.233(3) ?
O7 C22 . 1.235(3) ?
O8 C26 . 1.370(3) ?
O8 C30 . 1.436(3) ?
O9 H9A . 0.91(4) ?
O9 H9B . 0.92(3) ?
O10 H10A . 0.87(4) ?
O10 H10B . 0.80(4) ?
N1 C4 . 1.480(3) ?
N2 C7 . 1.339(3) ?
N2 N3 . 1.397(3) ?
N2 H2N . 0.8800 ?
N3 C8 . 1.274(3) ?
N4 C19 . 1.471(3) ?
N5 C22 . 1.358(3) ?
N5 N6 . 1.388(3) ?
N5 H5N . 0.8800 ?
N6 C23 . 1.277(3) ?
C1 C6 . 1.388(4) ?
C1 C2 . 1.395(4) ?
C1 C7 . 1.508(3) ?
C2 C3 . 1.387(4) ?
C2 H2 . 0.9500 ?
C3 C4 . 1.375(4) ?
C3 H3 . 0.9500 ?
C4 C5 . 1.373(4) ?
C5 C6 . 1.391(4) ?
C5 H5 . 0.9500 ?
C6 H6 . 0.9500 ?
C8 C9 . 1.467(3) ?
C8 H8 . 0.9500 ?
C9 C10 . 1.386(4) ?
C9 C14 . 1.397(4) ?
C10 C11 . 1.393(3) ?
C10 H10 . 0.9500 ?
C11 C12 . 1.393(3) ?
C12 C13 . 1.388(4) ?
C12 H12 . 0.9500 ?
C13 C14 . 1.384(4) ?
C13 H13 . 0.9500 ?
C14 H14 . 0.9500 ?
C15 H15A . 0.9800 ?
C15 H15B . 0.9800 ?
C15 H15C . 0.9800 ?
C16 C21 . 1.389(3) ?
C16 C17 . 1.399(3) ?
C16 C22 . 1.495(3) ?
C17 C18 . 1.383(3) ?
C17 H17 . 0.9500 ?
C18 C19 . 1.382(4) ?
C18 H18 . 0.9500 ?
C19 C20 . 1.386(3) ?
C20 C21 . 1.385(3) ?
C20 H20 . 0.9500 ?
C21 H21 . 0.9500 ?
C23 C24 . 1.470(3) ?
C23 H23 . 0.9500 ?
C24 C25 . 1.386(4) ?
C24 C29 . 1.395(4) ?
C25 C26 . 1.391(4) ?
C25 H25 . 0.9500 ?
C26 C27 . 1.379(4) ?
C27 C28 . 1.395(4) ?
C27 H27 . 0.9500 ?
C28 C29 . 1.384(4) ?
C28 H28 . 0.9500 ?
C29 H29 . 0.9500 ?
C30 H30A . 0.9800 ?
C30 H30B . 0.9800 ?
C30 H30C . 0.9800 ?

loop_
_geom_hbond_atom_site_label_D
_geom_hbond_atom_site_label_H
_geom_hbond_atom_site_label_A
_geom_hbond_site_symmetry_A
_geom_hbond_distance_DH
_geom_hbond_distance_HA
_geom_hbond_distance_DA
_geom_hbond_angle_DHA
N2 H2N O9 . 0.88 1.98 2.839(3) 166.1
N5 H5N O10 . 0.88 2.08 2.930(3) 162.5
C2 H2 O9 . 0.95 2.23 3.153(3) 164.0
C8 H8 O9 . 0.95 2.45 3.277(3) 144.9
C15 H15B O6 . 0.98 2.55 3.443(4) 151.2
C21 H21 O10 . 0.95 2.42 3.355(3) 169.3
C23 H23 O10 . 0.95 2.46 3.295(3) 146.8
O9 H9A O7 1_455 0.91(4) 2.26(3) 3.020(3) 140(3)
O9 H9A N6 1_455 0.91(4) 2.34(3) 3.093(3) 140(3)
O9 H9B O3 1_455 0.92(3) 1.84(4) 2.758(3) 173(3)
O10 H10A O7 1_455 0.87(4) 1.99(4) 2.846(3) 167(3)
O10 H10B O3 1_445 0.80(4) 2.17(4) 2.925(3) 158(3)
C13 H13 O4 1_455 0.95 2.52 3.390(3) 152.7
C15 H15A O6 2_777 0.98 2.59 3.560(4) 170.9
C30 H30A O2 2_556 0.98 2.40 3.322(4) 155.9
C30 H30B O1 2_656 0.98 2.59 3.200(4) 120.5

loop_
_geom_torsion_atom_site_label_1
_geom_torsion_atom_site_label_2
_geom_torsion_atom_site_label_3
_geom_torsion_atom_site_label_4
_geom_torsion_site_symmetry_1
_geom_torsion_site_symmetry_2
_geom_torsion_site_symmetry_3
_geom_torsion_site_symmetry_4
_geom_torsion
_geom_torsion_publ_flag
C7 N2 N3 C8 . . . . 174.3(2) ?
C22 N5 N6 C23 . . . . 178.6(2) ?
C6 C1 C2 C3 . . . . 0.0(4) ?
C7 C1 C2 C3 . . . . 179.1(3) ?
C1 C2 C3 C4 . . . . 0.6(4) ?
C2 C3 C4 C5 . . . . -0.8(5) ?
C2 C3 C4 N1 . . . . 179.0(3) ?
O1 N1 C4 C5 . . . . 2.7(4) ?
O2 N1 C4 C5 . . . . -177.5(3) ?
O1 N1 C4 C3 . . . . -177.2(3) ?
O2 N1 C4 C3 . . . . 2.7(4) ?
C3 C4 C5 C6 . . . . 0.3(5) ?
N1 C4 C5 C6 . . . . -179.5(3) ?
C2 C1 C6 C5 . . . . -0.5(4) ?
C7 C1 C6 C5 . . . . -179.6(3) ?
C4 C5 C6 C1 . . . . 0.3(4) ?
N3 N2 C7 O3 . . . . -0.3(4) ?
N3 N2 C7 C1 . . . . 179.8(2) ?
C6 C1 C7 O3 . . . . 9.0(4) ?
C2 C1 C7 O3 . . . . -170.1(3) ?
C6 C1 C7 N2 . . . . -171.0(3) ?
C2 C1 C7 N2 . . . . 9.9(4) ?
N2 N3 C8 C9 . . . . 179.2(2) ?
N3 C8 C9 C10 . . . . -6.7(4) ?
N3 C8 C9 C14 . . . . 174.2(3) ?
C14 C9 C10 C11 . . . . 1.2(4) ?
C8 C9 C10 C11 . . . . -177.9(2) ?
C15 O4 C11 C12 . . . . 3.1(4) ?
C15 O4 C11 C10 . . . . -177.2(2) ?
C9 C10 C11 O4 . . . . 178.9(2) ?
C9 C10 C11 C12 . . . . -1.4(4) ?
O4 C11 C12 C13 . . . . -179.5(2) ?
C10 C11 C12 C13 . . . . 0.9(4) ?
C11 C12 C13 C14 . . . . -0.1(4) ?
C12 C13 C14 C9 . . . . -0.2(4) ?
C10 C9 C14 C13 . . . . -0.3(4) ?
C8 C9 C14 C13 . . . . 178.8(2) ?
C21 C16 C17 C18 . . . . -1.0(4) ?
C22 C16 C17 C18 . . . . 178.3(2) ?
C16 C17 C18 C19 . . . . -0.2(4) ?
C17 C18 C19 C20 . . . . 1.6(4) ?
C17 C18 C19 N4 . . . . -177.3(2) ?
O5 N4 C19 C18 . . . . 177.6(2) ?
O6 N4 C19 C18 . . . . -1.6(3) ?
O5 N4 C19 C20 . . . . -1.4(3) ?
O6 N4 C19 C20 . . . . 179.4(2) ?
C18 C19 C20 C21 . . . . -1.7(4) ?
N4 C19 C20 C21 . . . . 177.3(2) ?
C19 C20 C21 C16 . . . . 0.3(4) ?
C17 C16 C21 C20 . . . . 1.0(4) ?
C22 C16 C21 C20 . . . . -178.3(2) ?
N6 N5 C22 O7 . . . . -1.6(4) ?
N6 N5 C22 C16 . . . . 177.5(2) ?
C21 C16 C22 O7 . . . . -179.5(3) ?
C17 C16 C22 O7 . . . . 1.2(4) ?
C21 C16 C22 N5 . . . . 1.4(4) ?
C17 C16 C22 N5 . . . . -177.9(2) ?
N5 N6 C23 C24 . . . . 180.0(2) ?
N6 C23 C24 C25 . . . . -178.9(3) ?
N6 C23 C24 C29 . . . . 1.1(4) ?
C29 C24 C25 C26 . . . . -0.2(4) ?
C23 C24 C25 C26 . . . . 179.8(3) ?
C30 O8 C26 C27 . . . . 0.1(5) ?
C30 O8 C26 C25 . . . . 179.9(3) ?
C24 C25 C26 O8 . . . . -179.3(3) ?
C24 C25 C26 C27 . . . . 0.6(4) ?
O8 C26 C27 C28 . . . . 179.6(3) ?
C25 C26 C27 C28 . . . . -0.3(4) ?
C26 C27 C28 C29 . . . . -0.4(4) ?
C27 C28 C29 C24 . . . . 0.8(4) ?
C25 C24 C29 C28 . . . . -0.5(4) ?
C23 C24 C29 C28 . . . . 179.5(3) ?
